data_7040987
loop_
_publ_author_name
'LaFortune, James H. W.'
'Johnstone, Timothy C.'
'P\'erez, Manuel'
'Winkelhaus, Daniel'
'Podgorny, Vitali'
'Stephan, Douglas W.'

_publ_section_title
;
 Electrophilic phenoxy-substituted phosphonium cations.
;
_journal_issue 45
_journal_name_full 'Dalton transactions (Cambridge, England : 2003)'
_journal_page_first 18156
_journal_page_last 18162
_journal_paper_doi 10.1039/c6dt03544b
_journal_volume 45
_journal_year 2016
_chemical_formula_sum 'C49 H2 B Cl2 F40 O P'
_chemical_formula_weight 1479.19
_chemical_name_systematic
; 
 ? 
;
_space_group_IT_number 14
_symmetry_cell_setting monoclinic
_symmetry_space_group_name_Hall '-P 2ybc'
_symmetry_space_group_name_H-M 'P 1 21/c 1'
_atom_sites_solution_hydrogens geom
_atom_sites_solution_primary direct
_atom_sites_solution_secondary difmap
_audit_creation_method SHELXL-97
_audit_update_record
;
2016-10-17 deposited with the CCDC.
2016-10-20 downloaded from the CCDC.
;
_cell_angle_alpha 90.00
_cell_angle_beta 94.766(4)
_cell_angle_gamma 90.00
_cell_formula_units_Z 4
_cell_length_a 10.4535(8)
_cell_length_b 27.119(2)
_cell_length_c 17.4639(14)
_cell_measurement_reflns_used 9510
_cell_measurement_temperature 150(2)
_cell_measurement_theta_max 25.99
_cell_measurement_theta_min 2.32
_cell_volume 4933.7(7)
_computing_cell_refinement 'Bruker SAINT'
_computing_data_collection 'Bruker APEX2'
_computing_data_reduction 'Bruker SAINT'
_computing_molecular_graphics 'Bruker SHELXTL'
_computing_publication_material 'Bruker SHELXTL'
_computing_structure_refinement 'SHELXL-97 (Sheldrick, 2008)'
_computing_structure_solution 'SHELXS-97 (Sheldrick, 2008)'
_diffrn_ambient_temperature 150(2)
_diffrn_measured_fraction_theta_full 0.994
_diffrn_measured_fraction_theta_max 0.994
_diffrn_measurement_device_type 'Bruker APEX-II CCD'
_diffrn_measurement_method '\f and \w scans'
_diffrn_radiation_monochromator graphite
_diffrn_radiation_source 'fine-focus sealed tube'
_diffrn_radiation_type MoK\a
_diffrn_radiation_wavelength 0.71073
_diffrn_reflns_av_R_equivalents 0.0263
_diffrn_reflns_av_sigmaI/netI 0.0171
_diffrn_reflns_limit_h_max 13
_diffrn_reflns_limit_h_min -13
_diffrn_reflns_limit_k_max 33
_diffrn_reflns_limit_k_min -33
_diffrn_reflns_limit_l_max 21
_diffrn_reflns_limit_l_min -21
_diffrn_reflns_number 101797
_diffrn_reflns_theta_full 26.46
_diffrn_reflns_theta_max 26.46
_diffrn_reflns_theta_min 1.39
_exptl_absorpt_coefficient_mu 0.359
_exptl_absorpt_correction_T_max 0.9382
_exptl_absorpt_correction_T_min 0.8937
_exptl_absorpt_correction_type none
_exptl_crystal_colour colourless
_exptl_crystal_density_diffrn 1.991
_exptl_crystal_density_method 'not measured'
_exptl_crystal_description block
_exptl_crystal_F_000 2872
_exptl_crystal_size_max 0.32
_exptl_crystal_size_mid 0.26
_exptl_crystal_size_min 0.18
_refine_diff_density_max 0.739
_refine_diff_density_min -0.575
_refine_diff_density_rms 0.065
_refine_ls_extinction_method none
_refine_ls_goodness_of_fit_ref 1.150
_refine_ls_hydrogen_treatment mixed
_refine_ls_matrix_type full
_refine_ls_number_parameters 1190
_refine_ls_number_reflns 10121
_refine_ls_number_restraints 1764
_refine_ls_restrained_S_all 1.070
_refine_ls_R_factor_all 0.0775
_refine_ls_R_factor_gt 0.0635
_refine_ls_shift/su_max 0.001
_refine_ls_shift/su_mean 0.000
_refine_ls_structure_factor_coef Fsqd
_refine_ls_weighting_details 'calc w=1/[\s^2^(Fo^2^)+(0.0195P)^2^+12.5971P] where P=(Fo^2^+2Fc^2^)/3'
_refine_ls_weighting_scheme calc
_refine_ls_wR_factor_gt 0.1262
_refine_ls_wR_factor_ref 0.1346
_reflns_number_gt 8317
_reflns_number_total 10121
_reflns_threshold_expression >2sigma(I)
_cod_data_source_file c6dt03544b1.cif
_cod_data_source_block jl014_0m_a
_cod_depositor_comments
;
The following automatic conversions were performed:

'_symmetry_cell_setting' value 'Monoclinic' changed to 'monoclinic'
according to
/usr/data/users/saulius/crontab/automatic-downloads/rss-feeds/RSC/lib/dictionaries/cif_core.dic
dictionary named 'cif_core.dic' version 2.4.2 from 2011-04-26.

Automatic conversion script
Id: cif_fix_values 4268 2015-11-12 08:31:59Z antanas 

 Adding full bibliography for 7040984--7040987.cif.
;
_cod_original_sg_symbol_H-M P2(1)/c
_cod_database_code 7040987

loop_
_symmetry_equiv_pos_as_xyz
'x, y, z'
'-x, y+1/2, -z+1/2'
'-x, -y, -z'
'x, -y-1/2, z-1/2'

loop_
_atom_site_label
_atom_site_type_symbol
_atom_site_fract_x
_atom_site_fract_y
_atom_site_fract_z
_atom_site_U_iso_or_equiv
_atom_site_adp_type
_atom_site_occupancy
_atom_site_symmetry_multiplicity
_atom_site_calc_flag
_atom_site_refinement_flags
_atom_site_disorder_assembly
_atom_site_disorder_group
B1 B 0.1093(3) 0.32784(12) 0.2372(2) 0.0275(7) Uani 1 1 d U . .
F1A F 0.3898(2) 0.64599(8) 0.15238(13) 0.0515(5) Uani 1 1 d U . .
F2A F 0.4855(2) 0.71241(8) 0.05871(14) 0.0602(6) Uani 1 1 d U A .
F3A F 0.7325(3) 0.70375(10) 0.02441(15) 0.0704(7) Uani 1 1 d U . .
F4A F 0.8766(2) 0.62585(11) 0.07727(14) 0.0680(7) Uani 1 1 d U A .
F5A F 0.7794(2) 0.55806(9) 0.16663(13) 0.0599(6) Uani 1 1 d U . .
F21 F 0.31307(19) 0.27246(8) 0.31755(12) 0.0460(5) Uani 1 1 d U . .
F22 F 0.5598(2) 0.27136(10) 0.29380(17) 0.0725(8) Uani 1 1 d U . .
F23 F 0.6477(2) 0.32211(10) 0.17356(16) 0.0710(7) Uani 1 1 d U . .
F24 F 0.4780(2) 0.37339(9) 0.07764(13) 0.0578(6) Uani 1 1 d U . .
F25 F 0.23203(19) 0.37565(8) 0.09974(11) 0.0430(5) Uani 1 1 d U . .
F26 F -0.11888(17) 0.31703(6) 0.31538(10) 0.0336(4) Uani 1 1 d U . .
F27 F -0.23085(17) 0.23469(7) 0.35766(11) 0.0406(5) Uani 1 1 d U . .
F28 F -0.1376(2) 0.14507(7) 0.31839(14) 0.0519(6) Uani 1 1 d U . .
F29 F 0.0718(2) 0.14081(7) 0.23736(15) 0.0584(6) Uani 1 1 d U . .
F30 F 0.1878(2) 0.22201(8) 0.19529(14) 0.0533(6) Uani 1 1 d U . .
F31 F -0.07397(19) 0.41728(7) 0.24468(11) 0.0399(5) Uani 1 1 d U . .
F32 F -0.2409(2) 0.44643(8) 0.13291(14) 0.0566(6) Uani 1 1 d U . .
F33 F -0.2629(2) 0.39915(10) -0.00500(13) 0.0642(7) Uani 1 1 d U . .
F34 F -0.1077(2) 0.31934(10) -0.02596(12) 0.0628(7) Uani 1 1 d U . .
F35 F 0.06190(19) 0.28970(7) 0.08535(11) 0.0439(5) Uani 1 1 d U . .
F36 F 0.10405(19) 0.30144(7) 0.41153(11) 0.0404(5) Uani 1 1 d U . .
F37 F 0.1692(2) 0.36135(9) 0.52612(11) 0.0527(6) Uani 1 1 d U . .
F38 F 0.2470(3) 0.45540(10) 0.50055(13) 0.0701(7) Uani 1 1 d U . .
F39 F 0.2509(3) 0.48800(9) 0.35338(15) 0.0834(9) Uani 1 1 d U . .
F40 F 0.1869(2) 0.42895(7) 0.23620(11) 0.0443(5) Uani 1 1 d U . .
C7A C 0.5823(3) 0.60158(13) 0.1654(2) 0.0396(8) Uani 1 1 d U . .
C8A C 0.5102(3) 0.64160(13) 0.1348(2) 0.0402(8) Uani 1 1 d U A .
C9A C 0.5589(4) 0.67585(13) 0.0880(2) 0.0433(8) Uani 1 1 d U . .
C10A C 0.6833(4) 0.67077(15) 0.0699(2) 0.0480(9) Uani 1 1 d U A .
C11A C 0.7576(4) 0.63094(15) 0.0976(2) 0.0480(9) Uani 1 1 d U . .
C12A C 0.7073(4) 0.59699(14) 0.1441(2) 0.0451(8) Uani 1 1 d U A .
C25 C 0.2567(3) 0.32317(11) 0.21021(18) 0.0322(7) Uani 1 1 d U . .
C26 C 0.3494(3) 0.29781(12) 0.2563(2) 0.0371(7) Uani 1 1 d U . .
C27 C 0.4773(4) 0.29676(14) 0.2453(2) 0.0484(9) Uani 1 1 d U . .
C28 C 0.5222(3) 0.32233(14) 0.1855(2) 0.0471(9) Uani 1 1 d U . .
C29 C 0.4362(3) 0.34770(14) 0.1373(2) 0.0420(8) Uani 1 1 d U . .
C30 C 0.3077(3) 0.34811(12) 0.15019(19) 0.0355(7) Uani 1 1 d U . .
C31 C 0.0429(3) 0.27452(11) 0.25560(18) 0.0298(6) Uani 1 1 d U . .
C32 C -0.0676(3) 0.27380(11) 0.29384(17) 0.0289(6) Uani 1 1 d U . .
C33 C -0.1282(3) 0.23190(12) 0.31631(19) 0.0324(7) Uani 1 1 d U . .
C34 C -0.0810(3) 0.18688(12) 0.2976(2) 0.0378(7) Uani 1 1 d U . .
C35 C 0.0246(3) 0.18468(12) 0.2561(2) 0.0417(8) Uani 1 1 d U . .
C36 C 0.0842(3) 0.22796(12) 0.2354(2) 0.0373(7) Uani 1 1 d U . .
C37 C 0.1362(3) 0.36214(11) 0.31538(17) 0.0288(6) Uani 1 1 d U . .
C38 C 0.1363(3) 0.34769(12) 0.39186(18) 0.0324(7) Uani 1 1 d U . .
C39 C 0.1700(3) 0.37820(14) 0.45363(18) 0.0400(8) Uani 1 1 d U . .
C40 C 0.2087(4) 0.42538(14) 0.4415(2) 0.0491(9) Uani 1 1 d U . .
C41 C 0.2120(4) 0.44169(14) 0.3670(2) 0.0492(9) Uani 1 1 d U . .
C42 C 0.1777(3) 0.41037(12) 0.30774(18) 0.0354(7) Uani 1 1 d U . .
C43 C 0.0068(3) 0.35224(11) 0.17068(17) 0.0277(6) Uani 1 1 d U . .
C44 C -0.0103(3) 0.32943(12) 0.09950(18) 0.0343(7) Uani 1 1 d U . .
C45 C -0.0981(3) 0.34406(14) 0.04043(18) 0.0412(8) Uani 1 1 d U . .
C46 C -0.1754(3) 0.38406(14) 0.0514(2) 0.0424(8) Uani 1 1 d U . .
C47 C -0.1644(3) 0.40768(13) 0.1206(2) 0.0379(7) Uani 1 1 d U . .
C48 C -0.0757(3) 0.39138(11) 0.17789(17) 0.0305(6) Uani 1 1 d U . .
P1A P 0.49802(17) 0.56039(6) 0.22656(8) 0.0269(3) Uani 0.718(2) 1 d PU A 1
O1A O 0.4269(3) 0.59215(12) 0.28603(18) 0.0407(8) Uani 0.718(2) 1 d PDU A 1
F16A F 0.5177(5) 0.68685(12) 0.2883(2) 0.0644(11) Uani 0.718(2) 1 d PU A 1
F17A F 0.5834(10) 0.73255(17) 0.4228(4) 0.0752(18) Uani 0.718(2) 1 d PU A 1
F18A F 0.5703(4) 0.68361(15) 0.5569(2) 0.0775(12) Uani 0.718(2) 1 d PU A 1
F19A F 0.5008(4) 0.58665(16) 0.55606(19) 0.0719(11) Uani 0.718(2) 1 d PU A 1
F20A F 0.4414(4) 0.54038(13) 0.4217(2) 0.0626(10) Uani 0.718(2) 1 d PU A 1
C1A C 0.4770(5) 0.61362(18) 0.3540(3) 0.0357(10) Uani 0.718(2) 1 d PDU A 1
C2A C 0.4739(9) 0.5875(3) 0.4220(4) 0.0421(16) Uani 0.718(2) 1 d PU A 1
C3A C 0.5049(6) 0.6113(3) 0.4905(4) 0.0466(13) Uani 0.718(2) 1 d PU A 1
C4A C 0.5403(6) 0.6610(2) 0.4907(4) 0.0484(13) Uani 0.718(2) 1 d PU A 1
C5A C 0.5454(9) 0.6855(3) 0.4233(5) 0.0468(17) Uani 0.718(2) 1 d PU A 1
C6A C 0.5151(6) 0.6622(2) 0.3546(4) 0.0434(13) Uani 0.718(2) 1 d PU A 1
F11A F 0.4824(3) 0.44708(12) 0.2470(2) 0.0427(8) Uani 0.718(2) 1 d PU A 1
F12A F 0.6547(4) 0.38891(15) 0.3234(2) 0.0565(9) Uani 0.718(2) 1 d PU A 1
F13A F 0.8694(4) 0.4280(3) 0.3962(3) 0.0688(15) Uani 0.718(2) 1 d PU A 1
F14A F 0.9160(3) 0.52572(17) 0.3872(2) 0.0712(11) Uani 0.718(2) 1 d PU A 1
F15A F 0.7386(3) 0.58590(12) 0.31463(18) 0.0527(8) Uani 0.718(2) 1 d PU A 1
C13A C 0.6067(4) 0.51835(18) 0.2784(3) 0.0323(10) Uani 0.718(2) 1 d PDU A 1
C14A C 0.5876(5) 0.46782(18) 0.2823(3) 0.0320(10) Uani 0.718(2) 1 d PDU A 1
C15A C 0.6754(8) 0.4376(3) 0.3219(5) 0.0396(16) Uani 0.718(2) 1 d PU A 1
C16A C 0.7849(5) 0.4569(2) 0.3579(3) 0.0462(12) Uani 0.718(2) 1 d PU A 1
C17A C 0.8074(12) 0.5068(4) 0.3541(5) 0.046(2) Uani 0.718(2) 1 d PU A 1
C18A C 0.7186(5) 0.5370(2) 0.3156(3) 0.0392(11) Uani 0.718(2) 1 d PU A 1
F6A F 0.5174(8) 0.4991(4) 0.0940(4) 0.0453(14) Uani 0.718(2) 1 d PU A 1
F7A F 0.3365(5) 0.45532(15) 0.0013(2) 0.0542(10) Uani 0.718(2) 1 d PU A 1
F8A F 0.0867(3) 0.46254(13) 0.0295(2) 0.0664(11) Uani 0.718(2) 1 d PU A 1
F9A F 0.0195(3) 0.51459(13) 0.1530(3) 0.0668(11) Uani 0.718(2) 1 d PU A 1
F10A F 0.1975(3) 0.55771(11) 0.24745(18) 0.0459(8) Uani 0.718(2) 1 d PU A 1
C19A C 0.3643(5) 0.5311(2) 0.1745(3) 0.0256(11) Uani 0.718(2) 1 d PU A 1
C20A C 0.2355(6) 0.5346(2) 0.1874(3) 0.0326(11) Uani 0.718(2) 1 d PU A 1
C21A C 0.1421(8) 0.5119(5) 0.1376(6) 0.0402(17) Uani 0.718(2) 1 d PU A 1
C22A C 0.1761(5) 0.4855(2) 0.0752(4) 0.0408(11) Uani 0.718(2) 1 d PU A 1
C23A C 0.3038(7) 0.4813(3) 0.0618(4) 0.0372(14) Uani 0.718(2) 1 d PU A 1
C24A C 0.3955(8) 0.5040(3) 0.1103(5) 0.0294(16) Uani 0.718(2) 1 d PU A 1
P1B P 0.5484(5) 0.5672(2) 0.2362(4) 0.0567(14) Uani 0.282(2) 1 d PU A 2
O1B O 0.6383(11) 0.5221(4) 0.2339(7) 0.057(3) Uani 0.282(2) 1 d PDU A 2
F16B F 0.5982(8) 0.6743(3) 0.2860(5) 0.0431(19) Uani 0.282(2) 1 d PU A 2
F17B F 0.5709(15) 0.7112(6) 0.4225(8) 0.063(4) Uani 0.282(2) 1 d PU A 2
F18B F 0.4935(12) 0.6537(5) 0.5359(6) 0.087(3) Uani 0.282(2) 1 d PU A 2
F19B F 0.4399(11) 0.5560(4) 0.5095(6) 0.083(3) Uani 0.282(2) 1 d PU A 2
F20B F 0.4683(9) 0.5184(3) 0.3685(6) 0.061(2) Uani 0.282(2) 1 d PU A 2
C1B C 0.5334(11) 0.5951(5) 0.3234(8) 0.039(2) Uani 0.282(2) 1 d PU A 2
C2B C 0.4930(15) 0.5661(6) 0.3837(11) 0.053(3) Uani 0.282(2) 1 d PU A 2
C3B C 0.482(3) 0.5884(11) 0.4525(15) 0.058(4) Uani 0.282(2) 1 d PU A 2
C4B C 0.505(2) 0.6357(10) 0.4697(11) 0.058(4) Uani 0.282(2) 1 d PU A 2
C5B C 0.5473(19) 0.6646(8) 0.4080(13) 0.047(3) Uani 0.282(2) 1 d PU A 2
C6B C 0.5601(13) 0.6448(6) 0.3400(9) 0.039(3) Uani 0.282(2) 1 d PU A 2
F11B F 0.5455(13) 0.4338(6) 0.2633(9) 0.097(4) Uani 0.282(2) 1 d PU A 2
F12B F 0.6747(16) 0.3729(4) 0.3660(12) 0.134(6) Uani 0.282(2) 1 d PU A 2
F13B F 0.8892(15) 0.4053(7) 0.4464(11) 0.161(7) Uani 0.282(2) 1 d PU A 2
F14B F 0.9748(10) 0.4988(6) 0.4230(7) 0.114(4) Uani 0.282(2) 1 d PU A 2
F15B F 0.8384(11) 0.5603(4) 0.3243(5) 0.079(3) Uani 0.282(2) 1 d PU A 2
C13B C 0.6969(13) 0.4953(5) 0.2929(7) 0.046(3) Uani 0.282(2) 1 d PDU A 2
C14B C 0.651(3) 0.4476(8) 0.3013(16) 0.050(4) Uani 0.282(2) 1 d PDU A 2
C15B C 0.713(2) 0.4181(8) 0.3531(15) 0.073(4) Uani 0.282(2) 1 d PU A 2
C16B C 0.821(3) 0.4323(13) 0.392(2) 0.080(5) Uani 0.282(2) 1 d PU A 2
C17B C 0.8696(18) 0.4829(9) 0.3853(10) 0.071(3) Uani 0.282(2) 1 d PU A 2
C18B C 0.803(3) 0.5142(11) 0.3331(16) 0.048(5) Uani 0.282(2) 1 d PU A 2
F6B F 0.505(3) 0.5055(12) 0.1035(16) 0.087(7) Uani 0.282(2) 1 d PU A 2
F7B F 0.2811(13) 0.4722(5) 0.0210(8) 0.064(3) Uani 0.282(2) 1 d PU A 2
F8B F 0.0582(10) 0.4877(4) 0.0841(7) 0.081(3) Uani 0.282(2) 1 d PU A 2
F9B F 0.0524(8) 0.5411(3) 0.2147(6) 0.067(3) Uani 0.282(2) 1 d PU A 2
F10B F 0.2684(8) 0.5795(3) 0.2826(5) 0.0490(19) Uani 0.282(2) 1 d PU A 2
C19B C 0.3963(17) 0.5442(6) 0.1935(12) 0.043(3) Uani 0.282(2) 1 d PU A 2
C20B C 0.2763(15) 0.5521(5) 0.2190(10) 0.042(3) Uani 0.282(2) 1 d PU A 2
C21B C 0.1657(18) 0.5326(6) 0.1822(11) 0.043(3) Uani 0.282(2) 1 d PU A 2
C22B C 0.163(3) 0.5055(13) 0.1156(18) 0.048(4) Uani 0.282(2) 1 d PU A 2
C23B C 0.279(2) 0.4970(7) 0.0837(12) 0.049(3) Uani 0.282(2) 1 d PU A 2
C24B C 0.386(2) 0.5163(10) 0.1259(17) 0.043(4) Uani 0.282(2) 1 d PU A 2
Cl1A Cl 0.7700(7) 0.2293(3) 0.0957(4) 0.0651(13) Uani 0.50 1 d PDU B 3
Cl2A Cl 0.8453(7) 0.1300(3) 0.0551(4) 0.101(2) Uani 0.50 1 d PDU B 3
C49A C 0.852(3) 0.1928(5) 0.0327(16) 0.099(7) Uani 0.50 1 d PDU B 3
H1A H 0.8139 0.1980 -0.0205 0.118 Uiso 0.50 1 calc PR B 3
H2A H 0.9429 0.2033 0.0350 0.118 Uiso 0.50 1 calc PR B 3
Cl1B Cl 0.7548(9) 0.2320(4) 0.0828(5) 0.113(3) Uani 0.50 1 d PU C 4
Cl2B Cl 0.8425(7) 0.1323(2) 0.0895(4) 0.125(3) Uani 0.50 1 d PDU C 4
C49B C 0.865(3) 0.1905(5) 0.0505(15) 0.081(5) Uani 0.50 1 d PDU C 4
H1B H 0.9531 0.2021 0.0656 0.097 Uiso 0.50 1 calc PR C 4
H2B H 0.8539 0.1886 -0.0063 0.097 Uiso 0.50 1 calc PR C 4

loop_
_atom_site_aniso_label
_atom_site_aniso_U_11
_atom_site_aniso_U_22
_atom_site_aniso_U_33
_atom_site_aniso_U_23
_atom_site_aniso_U_13
_atom_site_aniso_U_12
B1 0.0293(17) 0.0255(16) 0.0281(17) 0.0001(13) 0.0045(13) 0.0010(13)
F1A 0.0483(12) 0.0438(12) 0.0645(14) 0.0024(10) 0.0170(11) 0.0146(10)
F2A 0.0770(16) 0.0463(13) 0.0581(14) 0.0107(11) 0.0106(12) 0.0183(12)
F3A 0.0830(18) 0.0694(17) 0.0621(16) 0.0047(13) 0.0262(14) -0.0125(14)
F4A 0.0433(13) 0.101(2) 0.0612(15) -0.0058(14) 0.0112(11) 0.0014(13)
F5A 0.0556(14) 0.0678(15) 0.0568(14) 0.0046(12) 0.0083(11) 0.0291(12)
F21 0.0412(11) 0.0472(12) 0.0491(12) 0.0159(10) 0.0014(9) 0.0076(9)
F22 0.0386(13) 0.0821(18) 0.096(2) 0.0272(15) -0.0001(12) 0.0234(12)
F23 0.0310(12) 0.0884(19) 0.096(2) 0.0069(15) 0.0191(12) -0.0001(12)
F24 0.0453(13) 0.0752(16) 0.0549(14) 0.0077(12) 0.0164(10) -0.0173(11)
F25 0.0409(11) 0.0496(12) 0.0384(11) 0.0123(9) 0.0018(9) -0.0083(9)
F26 0.0339(10) 0.0270(9) 0.0408(10) 0.0024(8) 0.0071(8) 0.0057(7)
F27 0.0302(10) 0.0412(11) 0.0505(12) 0.0119(9) 0.0044(8) -0.0014(8)
F28 0.0481(12) 0.0283(10) 0.0782(16) 0.0057(10) -0.0021(11) -0.0112(9)
F29 0.0579(14) 0.0281(10) 0.0893(18) -0.0125(11) 0.0067(12) 0.0061(9)
F30 0.0493(13) 0.0389(11) 0.0749(16) -0.0145(11) 0.0246(11) 0.0031(9)
F31 0.0472(11) 0.0371(10) 0.0349(10) -0.0066(8) -0.0001(8) 0.0125(9)
F32 0.0516(13) 0.0482(13) 0.0678(15) 0.0105(11) -0.0090(11) 0.0187(10)
F33 0.0606(15) 0.0793(17) 0.0480(13) 0.0219(12) -0.0240(11) -0.0116(12)
F34 0.0769(17) 0.0823(17) 0.0279(11) -0.0131(11) -0.0030(10) -0.0229(13)
F35 0.0469(12) 0.0470(12) 0.0391(11) -0.0146(9) 0.0113(9) -0.0013(9)
F36 0.0473(11) 0.0391(10) 0.0345(10) 0.0124(8) 0.0014(9) -0.0016(9)
F37 0.0556(13) 0.0765(16) 0.0255(10) 0.0033(10) 0.0003(9) 0.0015(11)
F38 0.095(2) 0.0680(16) 0.0434(13) -0.0205(12) -0.0166(13) -0.0123(14)
F39 0.135(3) 0.0423(13) 0.0677(17) -0.0005(12) -0.0246(17) -0.0391(15)
F40 0.0615(13) 0.0355(10) 0.0346(10) 0.0102(8) -0.0047(9) -0.0157(9)
C7A 0.0429(19) 0.0349(17) 0.0412(19) -0.0044(14) 0.0057(15) 0.0079(14)
C8A 0.0400(19) 0.0372(18) 0.044(2) -0.0088(14) 0.0047(15) 0.0077(14)
C9A 0.055(2) 0.0369(18) 0.0373(19) -0.0031(15) 0.0007(16) 0.0087(16)
C10A 0.058(2) 0.051(2) 0.0362(19) -0.0049(16) 0.0099(17) -0.0067(17)
C11A 0.0370(19) 0.062(2) 0.045(2) -0.0158(17) 0.0036(16) 0.0011(17)
C12A 0.046(2) 0.051(2) 0.0373(19) -0.0039(16) -0.0003(15) 0.0136(16)
C25 0.0319(16) 0.0299(16) 0.0350(17) -0.0023(13) 0.0044(13) -0.0014(12)
C26 0.0337(17) 0.0349(17) 0.0431(19) 0.0025(14) 0.0057(14) 0.0024(14)
C27 0.0362(19) 0.046(2) 0.062(2) 0.0035(18) 0.0010(17) 0.0089(16)
C28 0.0268(17) 0.052(2) 0.064(2) -0.0049(18) 0.0096(16) 0.0017(15)
C29 0.0407(18) 0.045(2) 0.0417(19) -0.0038(15) 0.0132(15) -0.0116(15)
C30 0.0328(17) 0.0389(18) 0.0347(17) 0.0018(14) 0.0017(13) -0.0025(14)
C31 0.0314(16) 0.0266(15) 0.0313(16) 0.0027(12) 0.0013(12) 0.0026(12)
C32 0.0317(16) 0.0248(14) 0.0296(15) 0.0010(12) -0.0015(12) 0.0024(12)
C33 0.0256(15) 0.0330(16) 0.0376(17) 0.0063(14) -0.0029(13) -0.0008(12)
C34 0.0338(17) 0.0283(16) 0.050(2) 0.0042(14) -0.0041(15) -0.0069(13)
C35 0.044(2) 0.0226(15) 0.058(2) -0.0051(15) 0.0000(16) 0.0040(14)
C36 0.0347(17) 0.0313(16) 0.046(2) -0.0030(15) 0.0059(15) 0.0021(13)
C37 0.0276(15) 0.0303(15) 0.0281(15) 0.0024(12) -0.0007(12) 0.0019(12)
C38 0.0302(16) 0.0346(16) 0.0323(16) 0.0056(13) 0.0016(13) 0.0005(13)
C39 0.0404(19) 0.053(2) 0.0259(16) 0.0032(14) -0.0005(14) 0.0025(16)
C40 0.059(2) 0.049(2) 0.0366(19) -0.0133(16) -0.0127(17) -0.0034(18)
C41 0.065(3) 0.0381(19) 0.0425(19) -0.0002(16) -0.0109(18) -0.0150(18)
C42 0.0411(18) 0.0353(17) 0.0286(16) 0.0042(13) -0.0043(14) -0.0057(14)
C43 0.0299(15) 0.0276(15) 0.0257(14) 0.0012(12) 0.0029(12) -0.0039(12)
C44 0.0346(17) 0.0371(17) 0.0318(16) -0.0041(13) 0.0075(13) -0.0079(13)
C45 0.046(2) 0.054(2) 0.0237(16) -0.0019(14) 0.0008(14) -0.0183(16)
C46 0.0398(19) 0.051(2) 0.0337(18) 0.0150(15) -0.0122(14) -0.0132(15)
C47 0.0325(17) 0.0392(18) 0.0411(18) 0.0088(15) -0.0021(14) 0.0017(14)
C48 0.0332(16) 0.0309(16) 0.0270(15) 0.0010(12) 0.0007(12) -0.0012(12)
P1A 0.0301(9) 0.0251(7) 0.0251(6) -0.0027(5) 0.0004(6) 0.0015(7)
O1A 0.0379(18) 0.0466(19) 0.0378(18) -0.0099(15) 0.0051(14) 0.0025(15)
F16A 0.106(3) 0.0330(18) 0.054(2) 0.0010(15) 0.004(2) -0.004(2)
F17A 0.105(4) 0.033(2) 0.085(3) -0.021(2) -0.010(3) -0.006(3)
F18A 0.099(3) 0.078(3) 0.052(2) -0.0348(19) -0.018(2) 0.013(2)
F19A 0.087(3) 0.095(3) 0.0341(18) 0.0035(18) 0.0096(17) -0.008(2)
F20A 0.084(3) 0.055(2) 0.0482(19) 0.0046(17) 0.0013(18) -0.0381(18)
C1A 0.036(3) 0.038(2) 0.033(2) -0.0104(19) 0.004(2) -0.005(2)
C2A 0.043(3) 0.046(3) 0.037(3) -0.012(3) 0.004(4) -0.013(3)
C3A 0.046(3) 0.061(4) 0.033(3) -0.010(3) 0.000(3) -0.003(3)
C4A 0.049(3) 0.049(3) 0.045(3) -0.023(3) -0.008(3) 0.007(3)
C5A 0.046(4) 0.035(4) 0.058(4) -0.018(3) -0.002(3) 0.000(4)
C6A 0.050(4) 0.034(3) 0.046(3) -0.005(2) 0.004(3) 0.002(2)
F11A 0.0391(19) 0.0316(15) 0.0565(19) 0.0051(13) -0.0015(16) -0.0045(14)
F12A 0.076(2) 0.037(2) 0.058(2) 0.0117(16) 0.0089(19) 0.0179(18)
F13A 0.059(3) 0.110(4) 0.036(2) 0.020(2) -0.005(2) 0.030(3)
F14A 0.0396(19) 0.114(3) 0.057(2) 0.000(2) -0.0110(16) -0.008(2)
F15A 0.0490(19) 0.0577(19) 0.0504(18) -0.0021(15) -0.0008(15) -0.0185(16)
C13A 0.029(2) 0.037(2) 0.033(3) 0.003(2) 0.0131(19) -0.0001(18)
C14A 0.036(3) 0.030(2) 0.032(2) 0.0003(19) 0.012(2) 0.004(2)
C15A 0.047(4) 0.046(4) 0.027(4) 0.007(3) 0.008(2) 0.013(3)
C16A 0.043(3) 0.071(3) 0.026(2) 0.006(2) 0.008(2) 0.017(3)
C17A 0.037(3) 0.075(4) 0.027(5) -0.001(3) 0.001(3) -0.004(3)
C18A 0.040(3) 0.047(3) 0.032(2) -0.001(2) 0.009(2) -0.005(2)
F6A 0.037(2) 0.055(4) 0.046(2) -0.024(2) 0.019(2) -0.012(2)
F7A 0.083(3) 0.048(2) 0.0319(19) -0.0080(15) 0.0084(18) -0.0174(19)
F8A 0.058(2) 0.058(2) 0.076(3) -0.0014(19) -0.0379(19) -0.0137(17)
F9A 0.0220(15) 0.060(2) 0.118(3) 0.007(2) 0.0044(17) 0.0045(14)
F10A 0.0452(18) 0.0398(17) 0.0554(19) 0.0011(14) 0.0198(16) 0.0093(14)
C19A 0.030(2) 0.023(3) 0.024(3) 0.000(2) 0.0008(19) -0.0024(19)
C20A 0.034(3) 0.026(3) 0.038(3) 0.008(2) 0.002(3) 0.004(3)
C21A 0.030(3) 0.033(4) 0.056(5) 0.012(3) -0.002(3) 0.001(3)
C22A 0.037(3) 0.030(3) 0.051(3) 0.010(2) -0.018(2) -0.010(2)
C23A 0.051(3) 0.029(4) 0.031(4) -0.001(3) -0.003(3) -0.007(2)
C24A 0.030(3) 0.028(4) 0.031(3) 0.000(2) 0.005(2) -0.002(2)
P1B 0.031(3) 0.033(2) 0.102(4) -0.014(2) -0.014(2) -0.002(2)
O1B 0.064(6) 0.046(5) 0.060(6) -0.008(4) -0.010(5) 0.016(4)
F16B 0.040(4) 0.034(4) 0.056(4) -0.005(3) 0.008(4) -0.010(3)
F17B 0.060(7) 0.075(10) 0.054(6) -0.019(9) 0.001(5) -0.014(12)
F18B 0.101(9) 0.117(9) 0.046(5) -0.006(6) 0.016(6) 0.013(7)
F19B 0.103(8) 0.087(7) 0.063(6) 0.028(5) 0.028(6) 0.029(6)
F20B 0.068(6) 0.045(4) 0.071(6) 0.020(4) 0.007(5) 0.010(4)
C1B 0.024(6) 0.041(5) 0.052(5) 0.011(4) -0.004(5) 0.009(4)
C2B 0.052(8) 0.044(6) 0.063(6) 0.017(5) -0.003(6) 0.016(6)
C3B 0.056(10) 0.065(7) 0.053(8) 0.019(6) 0.001(11) 0.015(8)
C4B 0.061(9) 0.071(7) 0.043(7) 0.001(6) 0.007(7) 0.018(8)
C5B 0.038(7) 0.055(8) 0.050(7) -0.007(6) 0.003(7) 0.003(8)
C6B 0.025(6) 0.045(6) 0.048(6) -0.001(5) 0.008(5) 0.003(5)
F11B 0.073(8) 0.094(10) 0.125(11) -0.039(8) 0.021(7) -0.040(7)
F12B 0.154(12) 0.048(6) 0.220(17) 0.034(7) 0.135(12) 0.031(6)
F13B 0.126(11) 0.195(14) 0.166(13) 0.099(12) 0.036(9) 0.110(10)
F14B 0.046(6) 0.205(13) 0.088(8) -0.013(9) -0.016(5) 0.027(7)
F15B 0.081(7) 0.094(7) 0.058(5) 0.011(5) -0.009(5) -0.058(6)
C13B 0.047(6) 0.051(6) 0.040(6) 0.004(5) 0.004(5) -0.008(4)
C14B 0.053(10) 0.044(8) 0.055(13) -0.011(6) 0.027(6) -0.005(7)
C15B 0.077(9) 0.056(7) 0.095(12) 0.024(8) 0.061(6) 0.023(7)
C16B 0.088(13) 0.086(9) 0.070(12) 0.033(9) 0.032(9) 0.055(8)
C17B 0.050(8) 0.113(8) 0.052(8) 0.003(8) 0.006(6) 0.019(7)
C18B 0.040(8) 0.065(8) 0.040(13) 0.005(7) 0.008(7) -0.013(7)
F6B 0.076(8) 0.065(10) 0.130(15) -0.056(9) 0.066(9) -0.032(8)
F7B 0.081(9) 0.055(7) 0.055(8) -0.002(5) -0.006(6) -0.031(6)
F8B 0.072(6) 0.070(7) 0.092(8) 0.031(6) -0.037(6) -0.038(5)
F9B 0.045(4) 0.057(5) 0.101(7) 0.003(5) 0.012(5) 0.005(4)
F10B 0.052(5) 0.044(4) 0.051(4) -0.001(3) 0.005(4) 0.003(4)
C19B 0.045(5) 0.019(7) 0.065(9) -0.007(6) 0.005(5) -0.003(5)
C20B 0.043(5) 0.035(7) 0.046(7) 0.005(5) -0.001(6) -0.004(5)
C21B 0.042(6) 0.035(7) 0.051(7) 0.024(5) -0.006(6) -0.011(6)
C22B 0.045(7) 0.033(10) 0.063(12) 0.006(8) -0.014(6) -0.014(8)
C23B 0.071(7) 0.030(9) 0.046(8) 0.008(6) -0.002(6) -0.012(7)
C24B 0.036(7) 0.040(12) 0.052(10) 0.000(6) 0.002(6) -0.010(7)
Cl1A 0.0409(18) 0.085(3) 0.0697(18) -0.0261(19) 0.0091(14) -0.0064(17)
Cl2A 0.063(2) 0.101(3) 0.141(5) -0.062(4) 0.028(3) -0.013(2)
C49A 0.097(16) 0.113(8) 0.092(12) -0.036(8) 0.050(12) -0.015(10)
Cl1B 0.082(5) 0.079(3) 0.184(8) 0.006(4) 0.049(4) -0.018(3)
Cl2B 0.090(4) 0.079(3) 0.198(7) 0.032(4) -0.042(4) -0.019(3)
C49B 0.072(9) 0.069(7) 0.100(14) -0.014(6) 0.004(8) -0.026(6)

loop_
_atom_type_symbol
_atom_type_description
_atom_type_scat_dispersion_real
_atom_type_scat_dispersion_imag
_atom_type_scat_source
C C 0.0033 0.0016 'International Tables Vol C Tables 4.2.6.8 and 6.1.1.4'
B B 0.0013 0.0007 'International Tables Vol C Tables 4.2.6.8 and 6.1.1.4'
O O 0.0106 0.0060 'International Tables Vol C Tables 4.2.6.8 and 6.1.1.4'
F F 0.0171 0.0103 'International Tables Vol C Tables 4.2.6.8 and 6.1.1.4'
P P 0.1023 0.0942 'International Tables Vol C Tables 4.2.6.8 and 6.1.1.4'
Cl Cl 0.1484 0.1585 'International Tables Vol C Tables 4.2.6.8 and 6.1.1.4'
H H 0.0000 0.0000 'International Tables Vol C Tables 4.2.6.8 and 6.1.1.4'

loop_
_geom_angle_atom_site_label_1
_geom_angle_atom_site_label_2
_geom_angle_atom_site_label_3
_geom_angle
C31 B1 C43 103.3(2)
C31 B1 C25 114.0(2)
C43 B1 C25 113.3(2)
C31 B1 C37 112.2(2)
C43 B1 C37 114.2(2)
C25 B1 C37 100.4(2)
C12A C7A C8A 117.0(3)
C12A C7A P1B 115.1(3)
C8A C7A P1B 126.5(3)
C12A C7A P1A 127.7(3)
C8A C7A P1A 115.3(3)
P1B C7A P1A 17.80(17)
F1A C8A C9A 119.1(3)
F1A C8A C7A 118.2(3)
C9A C8A C7A 122.7(3)
F2A C9A C8A 120.4(3)
F2A C9A C10A 121.0(4)
C8A C9A C10A 118.6(3)
F3A C10A C9A 119.5(4)
F3A C10A C11A 119.8(4)
C9A C10A C11A 120.7(4)
F4A C11A C12A 120.4(4)
F4A C11A C10A 119.7(4)
C12A C11A C10A 119.9(3)
F5A C12A C11A 118.2(3)
F5A C12A C7A 120.6(3)
C11A C12A C7A 121.1(3)
C26 C25 C30 112.6(3)
C26 C25 B1 119.7(3)
C30 C25 B1 127.0(3)
F21 C26 C27 116.3(3)
F21 C26 C25 118.8(3)
C27 C26 C25 124.9(3)
F22 C27 C26 120.3(4)
F22 C27 C28 119.8(3)
C26 C27 C28 119.9(3)
F23 C28 C29 120.5(4)
F23 C28 C27 121.1(4)
C29 C28 C27 118.4(3)
F24 C29 C28 119.7(3)
F24 C29 C30 120.1(3)
C28 C29 C30 120.2(3)
F25 C30 C29 114.9(3)
F25 C30 C25 121.2(3)
C29 C30 C25 124.0(3)
C32 C31 C36 113.6(3)
C32 C31 B1 119.3(3)
C36 C31 B1 127.1(3)
F26 C32 C33 115.7(3)
F26 C32 C31 119.2(3)
C33 C32 C31 125.0(3)
F27 C33 C34 120.0(3)
F27 C33 C32 121.0(3)
C34 C33 C32 119.1(3)
F28 C34 C33 120.8(3)
F28 C34 C35 119.9(3)
C33 C34 C35 119.2(3)
F29 C35 C34 119.8(3)
F29 C35 C36 120.2(3)
C34 C35 C36 119.9(3)
F30 C36 C31 121.4(3)
F30 C36 C35 115.6(3)
C31 C36 C35 123.0(3)
C42 C37 C38 112.5(3)
C42 C37 B1 118.9(3)
C38 C37 B1 128.3(3)
F36 C38 C39 114.2(3)
F36 C38 C37 121.7(3)
C39 C38 C37 124.1(3)
F37 C39 C40 119.3(3)
F37 C39 C38 120.7(3)
C40 C39 C38 120.0(3)
F38 C40 C39 121.3(3)
F38 C40 C41 120.0(4)
C39 C40 C41 118.7(3)
F39 C41 C42 120.7(3)
F39 C41 C40 119.8(3)
C42 C41 C40 119.4(3)
F40 C42 C41 115.6(3)
F40 C42 C37 119.0(3)
C41 C42 C37 125.4(3)
C48 C43 C44 112.9(3)
C48 C43 B1 128.1(3)
C44 C43 B1 118.7(3)
F35 C44 C45 116.1(3)
F35 C44 C43 119.2(3)
C45 C44 C43 124.7(3)
F34 C45 C46 121.0(3)
F34 C45 C44 120.1(3)
C46 C45 C44 119.0(3)
F33 C46 C47 120.4(4)
F33 C46 C45 120.5(3)
C47 C46 C45 119.1(3)
F32 C47 C46 120.0(3)
F32 C47 C48 120.4(3)
C46 C47 C48 119.6(3)
F31 C48 C47 114.6(3)
F31 C48 C43 120.8(3)
C47 C48 C43 124.6(3)
O1A P1A C19A 100.7(2)
O1A P1A C13A 109.0(2)
C19A P1A C13A 114.1(3)
O1A P1A C7A 109.12(19)
C19A P1A C7A 111.7(2)
C13A P1A C7A 111.5(2)
C1A O1A P1A 128.8(3)
C6A C1A O1A 119.8(5)
C6A C1A C2A 120.7(5)
O1A C1A C2A 119.0(5)
F20A C2A C3A 119.9(7)
F20A C2A C1A 121.1(5)
C3A C2A C1A 119.0(6)
F19A C3A C2A 119.5(8)
F19A C3A C4A 120.6(6)
C2A C3A C4A 119.9(7)
F18A C4A C5A 120.4(7)
F18A C4A C3A 119.5(6)
C5A C4A C3A 120.0(7)
F17A C5A C4A 120.5(8)
F17A C5A C6A 118.8(8)
C4A C5A C6A 120.7(7)
F16A C6A C5A 120.5(6)
F16A C6A C1A 119.8(5)
C5A C6A C1A 119.6(7)
C18A C13A C14A 117.2(5)
C18A C13A P1A 118.5(4)
C14A C13A P1A 124.3(4)
F11A C14A C15A 118.0(5)
F11A C14A C13A 120.5(5)
C15A C14A C13A 121.4(6)
F12A C15A C16A 120.0(6)
F12A C15A C14A 119.7(6)
C16A C15A C14A 120.2(7)
F13A C16A C15A 120.4(7)
F13A C16A C17A 119.9(7)
C15A C16A C17A 119.7(7)
F14A C17A C18A 120.0(9)
F14A C17A C16A 120.0(8)
C18A C17A C16A 120.0(8)
F15A C18A C17A 119.8(7)
F15A C18A C13A 118.8(5)
C17A C18A C13A 121.5(6)
C20A C19A C24A 117.4(6)
C20A C19A P1A 128.0(5)
C24A C19A P1A 114.5(5)
F10A C20A C19A 121.7(6)
F10A C20A C21A 117.8(6)
C19A C20A C21A 120.5(5)
F9A C21A C22A 120.4(8)
F9A C21A C20A 119.0(7)
C22A C21A C20A 120.6(6)
F8A C22A C21A 120.2(6)
F8A C22A C23A 120.1(6)
C21A C22A C23A 119.7(6)
F7A C23A C24A 120.8(6)
F7A C23A C22A 119.4(6)
C24A C23A C22A 119.7(7)
F6A C24A C23A 117.0(6)
F6A C24A C19A 120.8(7)
C23A C24A C19A 122.1(7)
O1B P1B C7A 105.4(6)
O1B P1B C1B 118.1(7)
C7A P1B C1B 117.9(5)
O1B P1B C19B 103.4(7)
C7A P1B C19B 97.2(7)
C1B P1B C19B 112.1(8)
C13B O1B P1B 129.7(11)
C6B C1B C2B 116.8(14)
C6B C1B P1B 125.1(11)
C2B C1B P1B 118.1(12)
F20B C2B C3B 125.1(18)
F20B C2B C1B 117.2(16)
C3B C2B C1B 117.7(17)
C4B C3B C2B 127(2)
C4B C3B F19B 120(3)
C2B C3B F19B 113(2)
F18B C4B C3B 123(2)
F18B C4B C5B 122(2)
C3B C4B C5B 115(2)
F17B C5B C6B 122.3(18)
F17B C5B C4B 117(2)
C6B C5B C4B 121.1(19)
C5B C6B F16B 117.1(15)
C5B C6B C1B 122.9(15)
F16B C6B C1B 120.0(13)
C18B C13B O1B 118.9(15)
C18B C13B C14B 124.6(18)
O1B C13B C14B 116.0(16)
F11B C14B C15B 121(2)
F11B C14B C13B 120(2)
C15B C14B C13B 119(2)
F12B C15B C16B 116(3)
F12B C15B C14B 123(3)
C16B C15B C14B 121(2)
C15B C16B F13B 125(3)
C15B C16B C17B 121(3)
F13B C16B C17B 113(3)
F14B C17B C18B 119(3)
F14B C17B C16B 123(2)
C18B C17B C16B 117(2)
F15B C18B C13B 121(2)
F15B C18B C17B 122(3)
C13B C18B C17B 117(2)
C20B C19B C24B 110.2(18)
C20B C19B P1B 127.0(14)
C24B C19B P1B 122.7(15)
F10B C20B C21B 119.3(15)
F10B C20B C19B 118.2(15)
C21B C20B C19B 122.5(17)
C22B C21B F9B 118.6(19)
C22B C21B C20B 124(2)
F9B C21B C20B 117.4(16)
F8B C22B C21B 122(2)
F8B C22B C23B 120(2)
C21B C22B C23B 118(2)
F7B C23B C24B 125(2)
F7B C23B C22B 120(2)
C24B C23B C22B 115(2)
F6B C24B C23B 119(2)
F6B C24B C19B 110(2)
C23B C24B C19B 131(2)
Cl2A C49A Cl1A 112.2(11)
Cl2A C49A H1A 109.2
Cl1A C49A H1A 109.2
Cl2A C49A H2A 109.2
Cl1A C49A H2A 109.2
H1A C49A H2A 107.9
Cl1B C49B Cl2B 110.3(12)
Cl1B C49B H1B 109.6
Cl2B C49B H1B 109.6
Cl1B C49B H2B 109.6
Cl2B C49B H2B 109.6
H1B C49B H2B 108.1

loop_
_geom_bond_atom_site_label_1
_geom_bond_atom_site_label_2
_geom_bond_distance
B1 C31 1.647(4)
B1 C43 1.652(4)
B1 C25 1.653(5)
B1 C37 1.657(4)
F1A C8A 1.325(4)
F2A C9A 1.330(4)
F3A C10A 1.329(4)
F4A C11A 1.329(4)
F5A C12A 1.337(4)
F21 C26 1.353(4)
F22 C27 1.347(4)
F23 C28 1.345(4)
F24 C29 1.355(4)
F25 C30 1.358(4)
F26 C32 1.355(3)
F27 C33 1.344(4)
F28 C34 1.343(4)
F29 C35 1.339(4)
F30 C36 1.347(4)
F31 C48 1.360(3)
F32 C47 1.349(4)
F33 C46 1.351(4)
F34 C45 1.336(4)
F35 C44 1.350(4)
F36 C38 1.351(4)
F37 C39 1.346(4)
F38 C40 1.349(4)
F39 C41 1.347(4)
F40 C42 1.358(4)
C7A C12A 1.394(5)
C7A C8A 1.402(5)
C7A P1B 1.612(8)
C7A P1A 1.823(4)
C8A C9A 1.364(5)
C9A C10A 1.369(5)
C10A C11A 1.394(6)
C11A C12A 1.361(6)
C25 C26 1.389(5)
C25 C30 1.391(4)
C26 C27 1.367(5)
C27 C28 1.369(6)
C28 C29 1.365(5)
C29 C30 1.381(5)
C31 C32 1.382(4)
C31 C36 1.390(4)
C32 C33 1.374(4)
C33 C34 1.367(5)
C34 C35 1.370(5)
C35 C36 1.391(5)
C37 C42 1.388(4)
C37 C38 1.392(4)
C38 C39 1.382(5)
C39 C40 1.364(5)
C40 C41 1.377(5)
C41 C42 1.363(5)
C43 C48 1.380(4)
C43 C44 1.387(4)
C44 C45 1.381(5)
C45 C46 1.375(5)
C46 C47 1.363(5)
C47 C48 1.380(4)
P1A O1A 1.581(3)
P1A C19A 1.789(6)
P1A C13A 1.799(5)
O1A C1A 1.385(5)
F16A C6A 1.339(7)
F17A C5A 1.335(8)
F18A C4A 1.323(7)
F19A C3A 1.329(8)
F20A C2A 1.321(8)
C1A C6A 1.377(7)
C1A C2A 1.386(9)
C2A C3A 1.375(9)
C3A C4A 1.398(10)
C4A C5A 1.358(11)
C5A C6A 1.370(10)
F11A C14A 1.339(6)
F12A C15A 1.338(9)
F13A C16A 1.321(7)
F14A C17A 1.333(11)
F15A C18A 1.342(6)
C13A C18A 1.386(7)
C13A C14A 1.387(7)
C14A C15A 1.374(8)
C15A C16A 1.364(9)
C16A C17A 1.377(13)
C17A C18A 1.371(11)
F6A C24A 1.335(10)
F7A C23A 1.338(8)
F8A C22A 1.332(6)
F9A C21A 1.334(8)
F10A C20A 1.312(6)
C19A C20A 1.387(8)
C19A C24A 1.402(7)
C20A C21A 1.395(11)
C21A C22A 1.375(10)
C22A C23A 1.379(9)
C23A C24A 1.371(10)
P1B O1B 1.545(11)
P1B C1B 1.719(16)
P1B C19B 1.811(18)
O1B C13B 1.364(13)
F16B C6B 1.323(16)
F17B C5B 1.31(2)
F18B C4B 1.27(2)
F19B C3B 1.43(2)
F20B C2B 1.340(19)
C1B C6B 1.40(2)
C1B C2B 1.41(2)
C2B C3B 1.36(3)
C3B C4B 1.34(4)
C4B C5B 1.43(3)
C5B C6B 1.32(2)
F11B C14B 1.29(3)
F12B C15B 1.31(2)
F13B C16B 1.36(3)
F14B C17B 1.31(2)
F15B C18B 1.32(3)
C13B C18B 1.36(3)
C13B C14B 1.391(17)
C14B C15B 1.33(3)
C15B C16B 1.32(4)
C16B C17B 1.47(5)
C17B C18B 1.39(3)
F6B C24B 1.37(3)
F7B C23B 1.29(2)
F8B C22B 1.28(3)
F9B C21B 1.37(2)
F10B C20B 1.346(19)
C19B C20B 1.38(2)
C19B C24B 1.40(3)
C20B C21B 1.38(2)
C21B C22B 1.37(3)
C22B C23B 1.39(3)
C23B C24B 1.39(3)
Cl1A C49A 1.757(15)
Cl2A C49A 1.749(12)
C49A H1A 0.9900
C49A H2A 0.9900
Cl1B C49B 1.74(2)
Cl2B C49B 1.744(11)
C49B H1B 0.9900
C49B H2B 0.9900

loop_
_geom_torsion_atom_site_label_1
_geom_torsion_atom_site_label_2
_geom_torsion_atom_site_label_3
_geom_torsion_atom_site_label_4
_geom_torsion
C12A C7A C8A F1A 178.1(3)
P1B C7A C8A F1A -16.2(6)
P1A C7A C8A F1A -0.1(4)
C12A C7A C8A C9A -1.9(5)
P1B C7A C8A C9A 163.8(4)
P1A C7A C8A C9A 180.0(3)
F1A C8A C9A F2A -1.8(5)
C7A C8A C9A F2A 178.2(3)
F1A C8A C9A C10A -179.7(3)
C7A C8A C9A C10A 0.3(5)
F2A C9A C10A F3A 2.1(5)
C8A C9A C10A F3A 180.0(3)
F2A C9A C10A C11A -176.6(3)
C8A C9A C10A C11A 1.2(6)
F3A C10A C11A F4A -1.0(5)
C9A C10A C11A F4A 177.7(3)
F3A C10A C11A C12A -179.8(3)
C9A C10A C11A C12A -1.0(6)
F4A C11A C12A F5A -1.8(5)
C10A C11A C12A F5A 176.9(3)
F4A C11A C12A C7A -179.4(3)
C10A C11A C12A C7A -0.7(6)
C8A C7A C12A F5A -175.5(3)
P1B C7A C12A F5A 17.2(5)
P1A C7A C12A F5A 2.4(5)
C8A C7A C12A C11A 2.1(5)
P1B C7A C12A C11A -165.2(4)
P1A C7A C12A C11A 180.0(3)
C31 B1 C25 C26 -54.3(4)
C43 B1 C25 C26 -172.0(3)
C37 B1 C25 C26 65.8(3)
C31 B1 C25 C30 135.9(3)
C43 B1 C25 C30 18.2(4)
C37 B1 C25 C30 -104.0(3)
C30 C25 C26 F21 179.1(3)
B1 C25 C26 F21 7.9(5)
C30 C25 C26 C27 0.0(5)
B1 C25 C26 C27 -171.2(3)
F21 C26 C27 F22 0.2(5)
C25 C26 C27 F22 179.4(3)
F21 C26 C27 C28 -178.6(3)
C25 C26 C27 C28 0.5(6)
F22 C27 C28 F23 0.8(6)
C26 C27 C28 F23 179.7(4)
F22 C27 C28 C29 180.0(4)
C26 C27 C28 C29 -1.1(6)
F23 C28 C29 F24 -0.9(6)
C27 C28 C29 F24 179.9(3)
F23 C28 C29 C30 -179.4(3)
C27 C28 C29 C30 1.4(6)
F24 C29 C30 F25 -0.2(5)
C28 C29 C30 F25 178.3(3)
F24 C29 C30 C25 -179.5(3)
C28 C29 C30 C25 -1.0(6)
C26 C25 C30 F25 -178.9(3)
B1 C25 C30 F25 -8.5(5)
C26 C25 C30 C29 0.3(5)
B1 C25 C30 C29 170.7(3)
C43 B1 C31 C32 -70.3(3)
C25 B1 C31 C32 166.4(3)
C37 B1 C31 C32 53.2(4)
C43 B1 C31 C36 108.3(3)
C25 B1 C31 C36 -15.0(5)
C37 B1 C31 C36 -128.2(3)
C36 C31 C32 F26 -178.8(3)
B1 C31 C32 F26 0.0(4)
C36 C31 C32 C33 5.0(5)
B1 C31 C32 C33 -176.2(3)
F26 C32 C33 F27 -0.6(4)
C31 C32 C33 F27 175.7(3)
F26 C32 C33 C34 -179.1(3)
C31 C32 C33 C34 -2.8(5)
F27 C33 C34 F28 1.6(5)
C32 C33 C34 F28 -179.9(3)
F27 C33 C34 C35 -179.3(3)
C32 C33 C34 C35 -0.7(5)
F28 C34 C35 F29 -0.8(5)
C33 C34 C35 F29 -180.0(3)
F28 C34 C35 C36 -179.2(3)
C33 C34 C35 C36 1.6(5)
C32 C31 C36 F30 177.5(3)
B1 C31 C36 F30 -1.1(5)
C32 C31 C36 C35 -4.0(5)
B1 C31 C36 C35 177.4(3)
F29 C35 C36 F30 1.1(5)
C34 C35 C36 F30 179.5(3)
F29 C35 C36 C31 -177.5(3)
C34 C35 C36 C31 0.9(6)
C31 B1 C37 C42 -172.5(3)
C43 B1 C37 C42 -55.4(4)
C25 B1 C37 C42 66.2(3)
C31 B1 C37 C38 15.3(4)
C43 B1 C37 C38 132.4(3)
C25 B1 C37 C38 -106.1(3)
C42 C37 C38 F36 -177.3(3)
B1 C37 C38 F36 -4.7(5)
C42 C37 C38 C39 2.0(5)
B1 C37 C38 C39 174.6(3)
F36 C38 C39 F37 0.1(5)
C37 C38 C39 F37 -179.2(3)
F36 C38 C39 C40 177.8(3)
C37 C38 C39 C40 -1.5(5)
F37 C39 C40 F38 0.4(6)
C38 C39 C40 F38 -177.3(3)
F37 C39 C40 C41 178.4(4)
C38 C39 C40 C41 0.7(6)
F38 C40 C41 F39 -1.5(6)
C39 C40 C41 F39 -179.5(4)
F38 C40 C41 C42 177.5(4)
C39 C40 C41 C42 -0.5(6)
F39 C41 C42 F40 0.6(6)
C40 C41 C42 F40 -178.3(4)
F39 C41 C42 C37 -179.9(4)
C40 C41 C42 C37 1.2(6)
C38 C37 C42 F40 177.7(3)
B1 C37 C42 F40 4.3(4)
C38 C37 C42 C41 -1.8(5)
B1 C37 C42 C41 -175.2(3)
C31 B1 C43 C48 108.2(3)
C25 B1 C43 C48 -128.0(3)
C37 B1 C43 C48 -13.9(4)
C31 B1 C43 C44 -65.6(3)
C25 B1 C43 C44 58.1(4)
C37 B1 C43 C44 172.3(3)
C48 C43 C44 F35 -178.3(3)
B1 C43 C44 F35 -3.5(4)
C48 C43 C44 C45 1.2(5)
B1 C43 C44 C45 175.9(3)
F35 C44 C45 F34 -0.1(5)
C43 C44 C45 F34 -179.6(3)
F35 C44 C45 C46 179.5(3)
C43 C44 C45 C46 0.0(5)
F34 C45 C46 F33 0.0(5)
C44 C45 C46 F33 -179.6(3)
F34 C45 C46 C47 178.7(3)
C44 C45 C46 C47 -0.9(5)
F33 C46 C47 F32 -0.2(5)
C45 C46 C47 F32 -178.8(3)
F33 C46 C47 C48 179.2(3)
C45 C46 C47 C48 0.5(5)
F32 C47 C48 F31 0.0(5)
C46 C47 C48 F31 -179.3(3)
F32 C47 C48 C43 -179.8(3)
C46 C47 C48 C43 0.8(5)
C44 C43 C48 F31 178.5(3)
B1 C43 C48 F31 4.4(5)
C44 C43 C48 C47 -1.6(5)
B1 C43 C48 C47 -175.7(3)
C12A C7A P1A O1A 134.7(3)
C8A C7A P1A O1A -47.4(3)
P1B C7A P1A O1A 85.5(8)
C12A C7A P1A C19A -114.9(4)
C8A C7A P1A C19A 63.0(4)
P1B C7A P1A C19A -164.0(9)
C12A C7A P1A C13A 14.2(4)
C8A C7A P1A C13A -167.9(3)
P1B C7A P1A C13A -35.0(8)
C19A P1A O1A C1A 162.4(4)
C13A P1A O1A C1A 42.0(5)
C7A P1A O1A C1A -80.0(4)
P1A O1A C1A C6A 95.3(6)
P1A O1A C1A C2A -92.1(7)
C6A C1A C2A F20A -177.8(7)
O1A C1A C2A F20A 9.7(11)
C6A C1A C2A C3A 2.4(12)
O1A C1A C2A C3A -170.0(7)
F20A C2A C3A F19A -0.5(13)
C1A C2A C3A F19A 179.2(6)
F20A C2A C3A C4A 179.5(7)
C1A C2A C3A C4A -0.8(13)
F19A C3A C4A F18A 0.1(9)
C2A C3A C4A F18A -179.9(7)
F19A C3A C4A C5A 179.3(7)
C2A C3A C4A C5A -0.7(11)
F18A C4A C5A F17A 1.5(14)
C3A C4A C5A F17A -177.7(9)
F18A C4A C5A C6A 179.7(7)
C3A C4A C5A C6A 0.5(12)
F17A C5A C6A F16A -3.1(14)
C4A C5A C6A F16A 178.7(7)
F17A C5A C6A C1A 179.3(9)
C4A C5A C6A C1A 1.1(12)
O1A C1A C6A F16A -7.8(9)
C2A C1A C6A F16A 179.9(7)
O1A C1A C6A C5A 169.8(6)
C2A C1A C6A C5A -2.6(10)
O1A P1A C13A C18A -73.3(4)
C19A P1A C13A C18A 175.0(4)
C7A P1A C13A C18A 47.3(5)
O1A P1A C13A C14A 108.2(4)
C19A P1A C13A C14A -3.4(5)
C7A P1A C13A C14A -131.2(4)
C18A C13A C14A F11A -179.3(4)
P1A C13A C14A F11A -0.8(7)
C18A C13A C14A C15A 0.5(8)
P1A C13A C14A C15A 179.0(6)
F11A C14A C15A F12A 1.0(11)
C13A C14A C15A F12A -178.9(6)
F11A C14A C15A C16A 179.1(6)
C13A C14A C15A C16A -0.8(12)
F12A C15A C16A F13A -2.0(12)
C14A C15A C16A F13A 179.9(7)
F12A C15A C16A C17A 177.9(8)
C14A C15A C16A C17A -0.2(13)
F13A C16A C17A F14A 1.9(14)
C15A C16A C17A F14A -178.1(9)
F13A C16A C17A C18A -178.7(8)
C15A C16A C17A C18A 1.4(14)
F14A C17A C18A F15A -3.2(13)
C16A C17A C18A F15A 177.4(7)
F14A C17A C18A C13A 177.9(7)
C16A C17A C18A C13A -1.6(14)
C14A C13A C18A F15A -178.3(4)
P1A C13A C18A F15A 3.1(6)
C14A C13A C18A C17A 0.6(9)
P1A C13A C18A C17A -177.9(7)
O1A P1A C19A C20A -2.7(6)
C13A P1A C19A C20A 113.9(5)
C7A P1A C19A C20A -118.5(5)
O1A P1A C19A C24A 173.1(6)
C13A P1A C19A C24A -70.3(6)
C7A P1A C19A C24A 57.4(6)
C24A C19A C20A F10A 177.4(6)
P1A C19A C20A F10A -6.8(8)
C24A C19A C20A C21A -0.3(11)
P1A C19A C20A C21A 175.5(7)
F10A C20A C21A F9A -0.1(14)
C19A C20A C21A F9A 177.7(8)
F10A C20A C21A C22A -177.4(8)
C19A C20A C21A C22A 0.4(15)
F9A C21A C22A F8A 0.3(15)
C20A C21A C22A F8A 177.6(7)
F9A C21A C22A C23A -177.2(8)
C20A C21A C22A C23A 0.1(15)
F8A C22A C23A F7A 2.0(9)
C21A C22A C23A F7A 179.6(8)
F8A C22A C23A C24A -178.2(7)
C21A C22A C23A C24A -0.7(11)
F7A C23A C24A F6A 0.4(13)
C22A C23A C24A F6A -179.3(8)
F7A C23A C24A C19A -179.5(7)
C22A C23A C24A C19A 0.8(13)
C20A C19A C24A F6A 179.8(8)
P1A C19A C24A F6A 3.5(12)
C20A C19A C24A C23A -0.3(12)
P1A C19A C24A C23A -176.6(7)
C12A C7A P1B O1B -27.3(6)
C8A C7A P1B O1B 166.7(5)
P1A C7A P1B O1B 111.3(10)
C12A C7A P1B C1B 107.0(6)
C8A C7A P1B C1B -58.9(7)
P1A C7A P1B C1B -114.4(10)
C12A C7A P1B C19B -133.3(6)
C8A C7A P1B C19B 60.7(7)
P1A C7A P1B C19B 5.3(8)
C7A P1B O1B C13B 144.7(12)
C1B P1B O1B C13B 10.5(16)
C19B P1B O1B C13B -113.9(14)
O1B P1B C1B C6B 122.2(12)
C7A P1B C1B C6B -6.4(13)
C19B P1B C1B C6B -117.9(12)
O1B P1B C1B C2B -56.9(13)
C7A P1B C1B C2B 174.6(9)
C19B P1B C1B C2B 63.1(13)
C6B C1B C2B F20B -179.5(11)
P1B C1B C2B F20B -0.3(17)
C6B C1B C2B C3B 1(2)
P1B C1B C2B C3B 179.7(16)
F20B C2B C3B C4B -179(2)
C1B C2B C3B C4B 0(4)
F20B C2B C3B F19B 0(3)
C1B C2B C3B F19B 179.7(15)
C2B C3B C4B F18B -179(2)
F19B C3B C4B F18B 2(4)
C2B C3B C4B C5B -1(4)
F19B C3B C4B C5B 179.6(19)
F18B C4B C5B F17B -2(3)
C3B C4B C5B F17B -180(2)
F18B C4B C5B C6B 178.9(18)
C3B C4B C5B C6B 1(3)
F17B C5B C6B F16B 0(3)
C4B C5B C6B F16B 179.0(16)
F17B C5B C6B C1B -179.0(17)
C4B C5B C6B C1B 0(3)
C2B C1B C6B C5B -1(2)
P1B C1B C6B C5B -179.9(14)
C2B C1B C6B F16B -179.8(12)
P1B C1B C6B F16B 1.2(18)
P1B O1B C13B C18B -77(3)
P1B O1B C13B C14B 110.1(19)
C18B C13B C14B F11B 176(3)
O1B C13B C14B F11B -11(3)
C18B C13B C14B C15B 1(4)
O1B C13B C14B C15B 174(2)
F11B C14B C15B F12B 3(4)
C13B C14B C15B F12B 178.5(17)
F11B C14B C15B C16B -180(2)
C13B C14B C15B C16B -5(4)
F12B C15B C16B F13B -4(4)
C14B C15B C16B F13B 179(3)
F12B C15B C16B C17B -177(2)
C14B C15B C16B C17B 6(4)
C15B C16B C17B F14B 179(2)
F13B C16B C17B F14B 6(3)
C15B C16B C17B C18B -4(4)
F13B C16B C17B C18B -178(2)
O1B C13B C18B F15B 10(4)
C14B C13B C18B F15B -177(2)
O1B C13B C18B C17B -171(2)
C14B C13B C18B C17B 1(4)
F14B C17B C18B F15B -4(4)
C16B C17B C18B F15B 179(3)
F14B C17B C18B C13B 177(2)
C16B C17B C18B C13B 0(4)
O1B P1B C19B C20B 136.5(16)
C7A P1B C19B C20B -115.8(16)
C1B P1B C19B C20B 8.2(19)
O1B P1B C19B C24B -46(2)
C7A P1B C19B C24B 62(2)
C1B P1B C19B C24B -174(2)
C24B C19B C20B F10B -178.4(18)
P1B C19B C20B F10B -1(2)
C24B C19B C20B C21B 2(3)
P1B C19B C20B C21B -179.8(13)
F10B C20B C21B C22B 178(2)
C19B C20B C21B C22B -3(3)
F10B C20B C21B F9B -2(2)
C19B C20B C21B F9B 177.1(14)
F9B C21B C22B F8B -1(4)
C20B C21B C22B F8B 179(2)
F9B C21B C22B C23B -180(2)
C20B C21B C22B C23B 0(4)
F8B C22B C23B F7B 2(4)
C21B C22B C23B F7B -179(2)
F8B C22B C23B C24B -177(3)
C21B C22B C23B C24B 2(4)
F7B C23B C24B F6B -5(4)
C22B C23B C24B F6B 173(3)
F7B C23B C24B C19B 179(3)
C22B C23B C24B C19B -3(4)
C20B C19B C24B F6B -176(2)
P1B C19B C24B F6B 6(4)
C20B C19B C24B C23B 0(4)
P1B C19B C24B C23B -178(2)
